data_7062251
loop_
_publ_author_name
'Mironova, Olga A.'
'Ryadun, Aleksey A.'
'Sukhikh, Taisiya S.'
'Pushkarevsky, Nikolay A.'
'Konchenko, Sergey N.'

_publ_section_title
;
 Synthesis and photophysical properties of rare earth (La, Nd, Gd, Y, Ho)
 complexes with silanediamido ligands bearing a chelating
 phenylbenzothiazole chromophore
;
_journal_issue 7
_journal_name_full 'New Journal of Chemistry'
_journal_page_first 3406
_journal_page_last 3416
_journal_paper_doi 10.1039/D2NJ05540F
_journal_volume 47
_journal_year 2023
_chemical_formula_moiety 'C56 H44 N8 S4 Si2 Y, C16 H32 Li O4, 2(C4 H8 O)'
_chemical_formula_sum 'C80 H92 Li N8 O6 S4 Si2 Y'
_chemical_formula_weight 1541.88
_chemical_properties_physical Air-sensitive,Moisture-sensitive
_space_group_crystal_system orthorhombic
_space_group_IT_number 60
_space_group_name_Hall '-P 2n 2ab'
_space_group_name_H-M_alt 'P b c n'
_atom_sites_solution_hydrogens geom
_atom_sites_solution_primary dual
_audit_creation_date 2022-11-04
_audit_creation_method
;
Olex2 1.2
(compiled 2018.05.29 svn.r3508 for OlexSys, GUI svn.r5506)
;
_audit_update_record
;
2022-11-05 deposited with the CCDC.	2022-12-29 downloaded from the CCDC.
;
_cell_angle_alpha 90
_cell_angle_beta 90
_cell_angle_gamma 90
_cell_formula_units_Z 4
_cell_length_a 19.5493(7)
_cell_length_b 22.5030(7)
_cell_length_c 17.3269(6)
_cell_measurement_reflns_used 8442
_cell_measurement_temperature 150(2)
_cell_measurement_theta_max 24.87
_cell_measurement_theta_min 2.57
_cell_volume 7622.4(4)
_computing_cell_refinement 'Bruker SAINT'
_computing_data_collection 'Bruker APEX3'
_computing_data_reduction 'Bruker SAINT'
_computing_molecular_graphics 'Olex2 (Dolomanov et al., 2009)'
_computing_publication_material 'Olex2 (Dolomanov et al., 2009)'
_computing_structure_refinement 'ShelXL (Sheldrick, 2015)'
_computing_structure_solution 'ShelXT (Sheldrick, 2015)'
_diffrn_ambient_temperature 150(2)
_diffrn_detector PIXEL
_diffrn_detector_area_resol_mean 7.41
_diffrn_detector_type 'Bruker PHOTON III area detector'
_diffrn_measured_fraction_theta_full 0.998
_diffrn_measured_fraction_theta_max 0.998
_diffrn_measurement_device 'three-circle diffractometer'
_diffrn_measurement_device_type 'Bruker D8 Venture diffractometer'
_diffrn_measurement_method '\w and \f scans'
_diffrn_radiation_monochromator 'Incoatec HELIOS multilayer mirrors'
_diffrn_radiation_type MoK\a
_diffrn_radiation_wavelength 0.71073
_diffrn_reflns_av_R_equivalents 0.1252
_diffrn_reflns_av_unetI/netI 0.0442
_diffrn_reflns_Laue_measured_fraction_full 0.998
_diffrn_reflns_Laue_measured_fraction_max 0.998
_diffrn_reflns_limit_h_max 23
_diffrn_reflns_limit_h_min -23
_diffrn_reflns_limit_k_max 27
_diffrn_reflns_limit_k_min -27
_diffrn_reflns_limit_l_max 21
_diffrn_reflns_limit_l_min -21
_diffrn_reflns_number 136604
_diffrn_reflns_point_group_measured_fraction_full 0.998
_diffrn_reflns_point_group_measured_fraction_max 0.998
_diffrn_reflns_theta_full 25.242
_diffrn_reflns_theta_max 25.706
_diffrn_reflns_theta_min 2.158
_diffrn_source 'Incoatec IuS3.0 microfocus X-ray tube'
_exptl_absorpt_coefficient_mu 0.964
_exptl_absorpt_correction_T_max 0.7453
_exptl_absorpt_correction_T_min 0.7003
_exptl_absorpt_correction_type multi-scan
_exptl_absorpt_process_details
'SADABS-2016/2 (Bruker,2016/2) was used for absorption correction. wR2(int) was 0.1080 before and 0.0748 after correction. The Ratio of minimum to maximum transmission is 0.9396. The \l/2 correction factor is Not present.'
_exptl_crystal_colour red
_exptl_crystal_colour_primary red
_exptl_crystal_density_diffrn 1.344
_exptl_crystal_description prism
_exptl_crystal_F_000 3240
_exptl_crystal_preparation Luminescent
_exptl_crystal_size_max 0.19
_exptl_crystal_size_mid 0.09
_exptl_crystal_size_min 0.03
_refine_diff_density_max 0.436
_refine_diff_density_min -0.481
_refine_diff_density_rms 0.062
_refine_ls_extinction_method none
_refine_ls_goodness_of_fit_ref 1.017
_refine_ls_hydrogen_treatment constr
_refine_ls_matrix_type full
_refine_ls_number_parameters 468
_refine_ls_number_reflns 7246
_refine_ls_number_restraints 11
_refine_ls_restrained_S_all 1.021
_refine_ls_R_factor_all 0.0731
_refine_ls_R_factor_gt 0.0423
_refine_ls_shift/su_max 0.004
_refine_ls_shift/su_mean 0.000
_refine_ls_structure_factor_coef Fsqd
_refine_ls_weighting_details 'w=1/[\s^2^(Fo^2^)+(0.0464P)^2^+8.9254P] where P=(Fo^2^+2Fc^2^)/3'
_refine_ls_weighting_scheme calc
_refine_ls_wR_factor_gt 0.0980
_refine_ls_wR_factor_ref 0.1155
_reflns_Friedel_coverage 0.000
_reflns_number_gt 5167
_reflns_number_total 7246
_reflns_threshold_expression 'I > 2\s(I)'
_cod_data_source_file d2nj05540f2.cif
_cod_data_source_block moa376
_cod_depositor_comments 'Adding full bibliography for 7062243--7062251.cif.'
_cod_database_code 7062251
_shelx_shelxl_version_number 2017/1
_shelx_space_group_comment
;
The symmetry employed for this shelxl refinement is uniquely defined
by the following loop, which should always be used as a source of
symmetry information in preference to the above space-group names.
They are only intended as comments.
;
_olex2_refinement_description
;
1. Fixed Uiso
 At 1.2 times of:
  All C(H) groups, All C(H,H) groups, All C(H,H,H,H) groups
 At 1.5 times of:
  All C(H,H,H) groups
2. Restrained distances
 C42-C43 \\sim C43-C44 \\sim C44-C45
 with sigma of 0.02
 O4-C42 \\sim O4-C45
 with sigma of 0.02
 O4-C43 \\sim O4-C44
 with sigma of 0.04
 C43-C45 \\sim C42-C44
 with sigma of 0.04
3. Uiso/Uaniso restraints and constraints
O4 \\sim C42 \\sim C43 \\sim C44 \\sim C45: within 2A with sigma of 0.04 and
sigma for terminal atoms of 0.08
4. Rigid body (RIGU) restrains
 O4, C42, C43, C44, C45
 with sigma for 1-2 distances of 0.004 and sigma for 1-3 distances of 0.004
5. Others
 Sof(H29C)=Sof(H29D)=Sof(H36C)=Sof(H36D)=Sof(C38)=Sof(H38A)=Sof(H38B)=Sof(O4)=
 Sof(C42)=Sof(H42A)=Sof(H42B)=Sof(C43)=Sof(H43A)=Sof(H43B)=Sof(C44)=Sof(H44A)=
 Sof(H44B)=Sof(C45)=Sof(H45A)=Sof(H45B)=1-FVAR(1)
 Sof(H29A)=Sof(H29B)=Sof(H36A)=Sof(H36B)=Sof(C40)=Sof(H40A)=Sof(H40B)=Sof(O3)=
 Sof(C35)=Sof(H35A)=Sof(H35B)=Sof(C37)=Sof(H37A)=Sof(H37B)=Sof(C39)=Sof(H39A)=
 Sof(H39B)=Sof(C41)=Sof(H41A)=Sof(H41B)=FVAR(1)
6.a Secondary CH2 refined with riding coordinates:
 C29(H29C,H29D), C29(H29A,H29B), C30(H30A,H30B), C31(H31A,H31B), C32(H32A,
 H32B), C33(H33A,H33B), C34(H34A,H34B), C36(H36C,H36D), C36(H36A,H36B),
 C38(H38A,H38B), C40(H40A,H40B), C35(H35A,H35B), C37(H37A,H37B), C39(H39A,H39B),
  C41(H41A,H41B), C42(H42A,H42B), C43(H43A,H43B), C44(H44A,H44B), C45(H45A,H45B)
6.b Aromatic/amide H refined with riding coordinates:
 C2(H2), C4(H4), C6(H6), C7(H7), C8(H8), C9(H9), C10(H10), C11(H11), C12(H12),
 C20(H20), C21(H21), C23(H23), C24(H24), C26(H26), C27(H27), C28(H28)
6.c Idealised Me refined as rotating group:
 C14(H14A,H14B,H14C), C17(H17A,H17B,H17C)
;
_olex2_submission_special_instructions 'No special instructions were received'

loop_
_space_group_symop_operation_xyz
'x, y, z'
'-x+1/2, -y+1/2, z+1/2'
'-x, y, -z+1/2'
'x+1/2, -y+1/2, -z'
'-x, -y, -z'
'x-1/2, y-1/2, -z-1/2'
'x, -y, z-1/2'
'-x-1/2, y-1/2, z'

loop_
_atom_site_label
_atom_site_type_symbol
_atom_site_fract_x
_atom_site_fract_y
_atom_site_fract_z
_atom_site_U_iso_or_equiv
_atom_site_adp_type
_atom_site_occupancy
_atom_site_site_symmetry_order
_atom_site_calc_flag
_atom_site_refinement_flags_posn
_atom_site_refinement_flags_adp
_atom_site_refinement_flags_occupancy
_atom_site_disorder_assembly
_atom_site_disorder_group
Y1 Y 0.500000 0.72051(2) 0.250000 0.02054(11) Uani 1 2 d S T P . .
S1 S 0.49506(4) 0.92154(3) 0.12177(5) 0.0384(2) Uani 1 1 d . . . . .
S2 S 0.54997(4) 0.56851(3) 0.46724(5) 0.0355(2) Uani 1 1 d . . . . .
Si1 Si 0.34062(4) 0.69334(3) 0.25472(5) 0.02542(19) Uani 1 1 d . . . . .
N1 N 0.52533(12) 0.66205(10) 0.38339(13) 0.0249(5) Uani 1 1 d . . . . .
N2 N 0.41195(12) 0.65273(10) 0.27836(14) 0.0253(5) Uani 1 1 d . . . . .
N3 N 0.49986(12) 0.80975(10) 0.15817(13) 0.0233(5) Uani 1 1 d . . . . .
N4 N 0.38495(12) 0.75857(10) 0.23802(13) 0.0239(5) Uani 1 1 d . . . . .
C1 C 0.57016(14) 0.67932(13) 0.44273(17) 0.0265(6) Uani 1 1 d . . . . .
C2 C 0.29508(15) 0.82922(14) 0.26911(18) 0.0319(7) Uani 1 1 d . . . . .
H2 H 0.264651 0.797657 0.281222 0.038 Uiso 1 1 calc R . . . .
C3 C 0.36134(14) 0.81446(12) 0.23952(16) 0.0246(6) Uani 1 1 d . . . . .
C4 C 0.42621(18) 0.46852(14) 0.31110(19) 0.0383(8) Uani 1 1 d . . . . .
H4 H 0.431056 0.426698 0.316243 0.046 Uiso 1 1 calc R . . . .
C5 C 0.41469(14) 0.59367(12) 0.29224(16) 0.0243(6) Uani 1 1 d . . . . .
C6 C 0.47081(16) 0.50621(13) 0.34776(18) 0.0321(7) Uani 1 1 d . . . . .
H6 H 0.506354 0.489759 0.378446 0.038 Uiso 1 1 calc R . . . .
C7 C 0.27328(17) 0.88594(14) 0.28085(19) 0.0373(8) Uani 1 1 d . . . . .
H7 H 0.229366 0.892723 0.302626 0.045 Uiso 1 1 calc R . . . .
C8 C 0.59862(16) 0.73591(14) 0.45300(18) 0.0318(7) Uani 1 1 d . . . . .
H8 H 0.585763 0.767818 0.420162 0.038 Uiso 1 1 calc R . . . .
C9 C 0.66564(17) 0.69853(15) 0.56020(19) 0.0389(8) Uani 1 1 d . . . . .
H9 H 0.698241 0.705666 0.599792 0.047 Uiso 1 1 calc R . . . .
C10 C 0.36802(16) 0.55277(13) 0.25814(18) 0.0316(7) Uani 1 1 d . . . . .
H10 H 0.331196 0.568011 0.228338 0.038 Uiso 1 1 calc R . . . .
C11 C 0.63818(17) 0.64255(15) 0.55093(19) 0.0381(8) Uani 1 1 d . . . . .
H11 H 0.651739 0.610714 0.583523 0.046 Uiso 1 1 calc R . . . .
C12 C 0.59609(16) 0.77713(15) 0.07516(18) 0.0338(7) Uani 1 1 d . . . . .
H12 H 0.591256 0.736575 0.089388 0.041 Uiso 1 1 calc R . . . .
C13 C 0.59021(16) 0.63373(13) 0.49285(17) 0.0309(7) Uani 1 1 d . . . . .
C14 C 0.27743(16) 0.68731(14) 0.33647(19) 0.0366(8) Uani 1 1 d . . . . .
H14A H 0.270836 0.645389 0.349853 0.055 Uiso 1 1 calc GR . . . .
H14B H 0.233615 0.704587 0.320593 0.055 Uiso 1 1 calc GR . . . .
H14C H 0.294970 0.708828 0.381489 0.055 Uiso 1 1 calc GR . . . .
C15 C 0.40113(15) 0.86480(13) 0.21447(17) 0.0266(6) Uani 1 1 d . . . . .
C16 C 0.55266(15) 0.81984(13) 0.10496(17) 0.0286(7) Uani 1 1 d . . . . .
C17 C 0.28717(16) 0.67187(15) 0.16832(19) 0.0373(8) Uani 1 1 d . . . . .
H17A H 0.267106 0.707646 0.145346 0.056 Uiso 1 1 calc GR . . . .
H17B H 0.250554 0.644925 0.184671 0.056 Uiso 1 1 calc GR . . . .
H17C H 0.316117 0.651904 0.130113 0.056 Uiso 1 1 calc GR . . . .
C18 C 0.46571(15) 0.56839(12) 0.34144(16) 0.0254(6) Uani 1 1 d . . . . .
C19 C 0.51066(14) 0.60504(13) 0.38861(16) 0.0261(6) Uani 1 1 d . . . . .
C20 C 0.37389(17) 0.49217(14) 0.26641(19) 0.0377(8) Uani 1 1 d . . . . .
H20 H 0.342181 0.466527 0.241569 0.045 Uiso 1 1 calc R . . . .
C21 C 0.37625(17) 0.92295(14) 0.22812(19) 0.0347(8) Uani 1 1 d . . . . .
H21 H 0.403947 0.955738 0.213394 0.042 Uiso 1 1 calc R . . . .
C22 C 0.55942(16) 0.87942(14) 0.08137(19) 0.0358(8) Uani 1 1 d . . . . .
C23 C 0.31432(17) 0.93405(14) 0.26145(19) 0.0391(8) Uani 1 1 d . . . . .
H23 H 0.299678 0.973607 0.271119 0.047 Uiso 1 1 calc R . . . .
C24 C 0.64554(16) 0.74475(15) 0.51140(19) 0.0375(8) Uani 1 1 d . . . . .
H24 H 0.664630 0.783178 0.518566 0.045 Uiso 1 1 calc R . . . .
C25 C 0.46358(15) 0.85848(12) 0.17083(17) 0.0258(6) Uani 1 1 d . . . . .
C26 C 0.64696(17) 0.79468(17) 0.02398(19) 0.0434(9) Uani 1 1 d . . . . .
H26 H 0.676998 0.765744 0.002881 0.052 Uiso 1 1 calc R . . . .
C27 C 0.61105(18) 0.89684(18) 0.0309(2) 0.0487(9) Uani 1 1 d . . . . .
H27 H 0.615985 0.937250 0.015996 0.058 Uiso 1 1 calc R . . . .
C28 C 0.65454(19) 0.85413(19) 0.0032(2) 0.0513(10) Uani 1 1 d . . . . .
H28 H 0.690475 0.865236 -0.030800 0.062 Uiso 1 1 calc R . . . .
O1 O 0.44518(14) 0.74056(13) 0.68581(18) 0.0663(8) Uani 1 1 d . . . . .
O2 O 0.54964(16) 0.83928(14) 0.6787(2) 0.0810(10) Uani 1 1 d . . . . .
C29 C 0.5991(2) 0.8829(2) 0.7019(3) 0.0809(15) Uani 1 1 d . . . . .
H29C H 0.644457 0.875053 0.678643 0.097 Uiso 0.453(5) 1 calc R . . A 2
H29D H 0.603682 0.884647 0.758759 0.097 Uiso 0.453(5) 1 calc R . . A 2
H29A H 0.582434 0.904133 0.748301 0.097 Uiso 0.547(5) 1 calc R . . A 1
H29B H 0.642684 0.863033 0.715258 0.097 Uiso 0.547(5) 1 calc R . . A 1
C30 C 0.3771(2) 0.7230(2) 0.6962(3) 0.0878(17) Uani 1 1 d . . . . .
H30A H 0.345798 0.755213 0.680061 0.105 Uiso 1 1 calc R . . . .
H30B H 0.368467 0.713892 0.751209 0.105 Uiso 1 1 calc R . . . .
C31 C 0.3656(3) 0.6701(2) 0.6491(4) 0.105(2) Uani 1 1 d . . . . .
H31A H 0.352399 0.636116 0.682137 0.126 Uiso 1 1 calc R . . . .
H31B H 0.328421 0.677404 0.611459 0.126 Uiso 1 1 calc R . . . .
C32 C 0.4293(2) 0.6572(2) 0.6088(4) 0.0943(18) Uani 1 1 d . . . . .
H32A H 0.447236 0.617900 0.624712 0.113 Uiso 1 1 calc R . . . .
H32B H 0.421754 0.656740 0.552330 0.113 Uiso 1 1 calc R . . . .
C33 C 0.5236(3) 0.8566(2) 0.6038(3) 0.0813(15) Uani 1 1 d . . . . .
H33A H 0.548456 0.835491 0.562280 0.098 Uiso 1 1 calc R . . . .
H33B H 0.474330 0.847175 0.599624 0.098 Uiso 1 1 calc R . . . .
C34 C 0.4759(3) 0.7025(3) 0.6289(4) 0.099(2) Uani 1 1 d . . . . .
H34A H 0.488061 0.725935 0.582572 0.119 Uiso 1 1 calc R . . . .
H34B H 0.518324 0.684698 0.649960 0.119 Uiso 1 1 calc R . . . .
C36 C 0.5345(4) 0.9198(2) 0.5979(3) 0.109(2) Uani 1 1 d . . . . .
H36C H 0.490354 0.940854 0.591887 0.130 Uiso 0.453(5) 1 calc R . . A 2
H36D H 0.563910 0.929160 0.553027 0.130 Uiso 0.453(5) 1 calc R . . A 2
H36A H 0.498921 0.942585 0.625769 0.130 Uiso 0.547(5) 1 calc R . . A 1
H36B H 0.536563 0.933121 0.543506 0.130 Uiso 0.547(5) 1 calc R . . A 1
C38 C 0.5686(5) 0.9374(4) 0.6711(6) 0.049(2) Uani 0.453(5) 1 d . . . A 2
H38A H 0.604294 0.967698 0.661228 0.059 Uiso 0.453(5) 1 calc R . . A 2
H38B H 0.534901 0.954026 0.707944 0.059 Uiso 0.453(5) 1 calc R . . A 2
C40 C 0.6104(6) 0.9243(5) 0.6412(6) 0.091(3) Uani 0.547(5) 1 d . . . A 1
H40A H 0.648122 0.911798 0.606781 0.110 Uiso 0.547(5) 1 calc R . . A 1
H40B H 0.619556 0.964823 0.661051 0.110 Uiso 0.547(5) 1 calc R . . A 1
Li1 Li 0.500000 0.7905(5) 0.750000 0.067(3) Uani 1 2 d S T P . .
O3 O 0.2651(4) 0.6064(3) 0.5083(4) 0.106(3) Uiso 0.547(5) 1 d . . . A 1
C35 C 0.3085(7) 0.5600(6) 0.4877(8) 0.103(4) Uiso 0.547(5) 1 d . . . A 1
H35A H 0.349662 0.560206 0.521056 0.123 Uiso 0.547(5) 1 calc R . . A 1
H35B H 0.323370 0.564617 0.433442 0.123 Uiso 0.547(5) 1 calc R . . A 1
C37 C 0.2194(5) 0.5869(4) 0.5577(6) 0.079(3) Uiso 0.547(5) 1 d . . . A 1
H37A H 0.173139 0.598403 0.539936 0.095 Uiso 0.547(5) 1 calc R . . A 1
H37B H 0.227328 0.605728 0.608574 0.095 Uiso 0.547(5) 1 calc R . . A 1
C39 C 0.2226(6) 0.5203(5) 0.5665(7) 0.092(3) Uiso 0.547(5) 1 d . . . A 1
H39A H 0.176342 0.502588 0.563029 0.110 Uiso 0.547(5) 1 calc R . . A 1
H39B H 0.243295 0.509196 0.616598 0.110 Uiso 0.547(5) 1 calc R . . A 1
C41 C 0.2684(5) 0.4996(5) 0.4980(6) 0.087(3) Uiso 0.547(5) 1 d . . . A 1
H41A H 0.241280 0.489080 0.451669 0.105 Uiso 0.547(5) 1 calc R . . A 1
H41B H 0.298830 0.466261 0.512224 0.105 Uiso 0.547(5) 1 calc R . . A 1
O4 O 0.1887(4) 0.5397(3) 0.4664(5) 0.091(3) Uiso 0.453(5) 1 d D U . A 2
C42 C 0.2027(8) 0.5501(9) 0.5416(10) 0.126(6) Uiso 0.453(5) 1 d D U . A 2
H42A H 0.170461 0.527828 0.574925 0.151 Uiso 0.453(5) 1 calc R . . A 2
H42B H 0.198174 0.592973 0.553260 0.151 Uiso 0.453(5) 1 calc R . . A 2
C43 C 0.2767(7) 0.5292(8) 0.5562(8) 0.127(5) Uiso 0.453(5) 1 d D U . A 2
H43A H 0.300833 0.554930 0.593709 0.152 Uiso 0.453(5) 1 calc R . . A 2
H43B H 0.278649 0.487336 0.573746 0.152 Uiso 0.453(5) 1 calc R . . A 2
C44 C 0.3038(7) 0.5364(7) 0.4768(7) 0.082(4) Uiso 0.453(5) 1 d D U . A 2
H44A H 0.319765 0.577553 0.467869 0.098 Uiso 0.453(5) 1 calc R . . A 2
H44B H 0.341980 0.508545 0.466919 0.098 Uiso 0.453(5) 1 calc R . . A 2
C45 C 0.2469(5) 0.5230(5) 0.4299(6) 0.077(3) Uiso 0.453(5) 1 d D U . A 2
H45A H 0.250858 0.544137 0.380057 0.093 Uiso 0.453(5) 1 calc R . . A 2
H45B H 0.245585 0.479742 0.419328 0.093 Uiso 0.453(5) 1 calc R . . A 2

loop_
_atom_site_aniso_label
_atom_site_aniso_U_11
_atom_site_aniso_U_22
_atom_site_aniso_U_33
_atom_site_aniso_U_23
_atom_site_aniso_U_13
_atom_site_aniso_U_12
Y1 0.01531(19) 0.02078(19) 0.0255(2) 0.000 -0.00044(16) 0.000
S1 0.0338(5) 0.0309(4) 0.0506(5) 0.0133(4) 0.0020(4) -0.0035(4)
S2 0.0384(5) 0.0340(4) 0.0343(4) 0.0103(3) -0.0085(4) -0.0026(4)
Si1 0.0165(4) 0.0269(4) 0.0329(4) 0.0022(4) 0.0000(4) -0.0009(3)
N1 0.0209(12) 0.0283(13) 0.0256(13) 0.0011(10) 0.0001(10) 0.0011(10)
N2 0.0193(13) 0.0258(13) 0.0307(13) 0.0012(10) 0.0002(10) -0.0013(10)
N3 0.0190(12) 0.0264(12) 0.0246(12) -0.0013(10) -0.0010(11) -0.0026(11)
N4 0.0188(12) 0.0243(12) 0.0286(14) 0.0032(10) -0.0006(10) 0.0003(9)
C1 0.0211(15) 0.0328(16) 0.0256(15) 0.0008(13) -0.0009(12) 0.0018(12)
C2 0.0226(16) 0.0348(17) 0.0384(19) 0.0061(14) 0.0034(13) 0.0038(13)
C3 0.0198(14) 0.0297(15) 0.0242(15) 0.0005(12) -0.0026(12) 0.0037(12)
C4 0.051(2) 0.0211(16) 0.0429(19) 0.0021(14) 0.0035(16) -0.0026(14)
C5 0.0209(15) 0.0251(15) 0.0269(15) 0.0014(12) 0.0062(12) -0.0037(12)
C6 0.0361(17) 0.0276(16) 0.0325(17) 0.0055(13) 0.0004(14) 0.0031(14)
C7 0.0305(18) 0.0411(19) 0.0404(18) 0.0052(15) 0.0040(15) 0.0131(15)
C8 0.0292(17) 0.0327(17) 0.0336(17) -0.0014(14) -0.0062(14) 0.0017(13)
C9 0.0321(19) 0.052(2) 0.0321(18) -0.0001(16) -0.0112(14) -0.0008(16)
C10 0.0256(16) 0.0299(15) 0.0392(18) 0.0018(14) -0.0009(14) -0.0037(13)
C11 0.0381(19) 0.0434(19) 0.0328(18) 0.0071(15) -0.0079(15) -0.0007(15)
C12 0.0264(17) 0.0455(19) 0.0296(16) -0.0037(15) -0.0028(13) -0.0030(14)
C13 0.0292(17) 0.0335(16) 0.0301(16) 0.0015(13) -0.0009(13) 0.0007(13)
C14 0.0254(17) 0.0374(18) 0.047(2) 0.0066(15) 0.0069(15) -0.0023(14)
C15 0.0218(16) 0.0278(15) 0.0303(16) 0.0011(13) -0.0044(13) 0.0000(12)
C16 0.0221(15) 0.0382(17) 0.0254(15) 0.0004(13) -0.0034(13) -0.0056(13)
C17 0.0251(17) 0.0438(19) 0.0430(19) 0.0015(16) -0.0052(15) -0.0054(14)
C18 0.0261(16) 0.0250(15) 0.0252(15) 0.0005(12) 0.0040(12) -0.0008(12)
C19 0.0237(16) 0.0295(15) 0.0250(15) 0.0038(12) 0.0019(12) 0.0058(12)
C20 0.0370(19) 0.0314(17) 0.045(2) -0.0015(14) 0.0018(15) -0.0110(14)
C21 0.0346(19) 0.0263(16) 0.0431(19) 0.0025(14) -0.0051(15) 0.0009(13)
C22 0.0305(18) 0.0425(19) 0.0345(17) 0.0087(15) -0.0018(14) -0.0067(14)
C23 0.0366(19) 0.0318(17) 0.049(2) -0.0021(15) -0.0024(16) 0.0134(14)
C24 0.0327(18) 0.0390(18) 0.0409(19) -0.0043(15) -0.0064(15) -0.0029(15)
C25 0.0247(16) 0.0239(15) 0.0287(15) 0.0040(12) -0.0055(13) -0.0034(12)
C26 0.0267(18) 0.066(2) 0.0370(19) -0.0025(17) 0.0042(15) -0.0007(16)
C27 0.038(2) 0.058(2) 0.050(2) 0.0202(19) 0.0038(17) -0.0104(18)
C28 0.036(2) 0.078(3) 0.039(2) 0.016(2) 0.0088(17) -0.011(2)
O1 0.0453(16) 0.0707(19) 0.083(2) -0.0238(16) 0.0144(15) -0.0016(14)
O2 0.071(2) 0.070(2) 0.101(3) 0.0317(19) -0.0213(19) -0.0141(17)
C29 0.042(3) 0.084(3) 0.117(4) 0.013(3) -0.006(3) -0.005(2)
C30 0.040(3) 0.113(4) 0.110(4) -0.036(4) 0.015(3) -0.003(3)
C31 0.097(4) 0.086(4) 0.131(5) -0.030(4) 0.048(4) -0.035(3)
C32 0.061(3) 0.090(4) 0.132(5) -0.044(4) 0.024(3) 0.002(3)
C33 0.099(4) 0.061(3) 0.084(4) -0.002(3) -0.006(3) -0.001(3)
C34 0.061(3) 0.102(4) 0.134(5) -0.058(4) 0.035(3) -0.007(3)
C36 0.172(6) 0.060(3) 0.093(4) 0.009(3) -0.063(4) -0.028(4)
C38 0.031(5) 0.039(5) 0.079(7) -0.005(4) 0.003(4) -0.002(4)
C40 0.097(9) 0.090(8) 0.087(8) 0.014(6) -0.018(7) -0.037(7)
Li1 0.054(6) 0.061(6) 0.086(8) 0.000 0.005(6) 0.000

loop_
_atom_type_symbol
_atom_type_description
_atom_type_scat_dispersion_real
_atom_type_scat_dispersion_imag
_atom_type_scat_source
C C 0.0033 0.0016 'International Tables Vol C Tables 4.2.6.8 and 6.1.1.4'
H H 0.0000 0.0000 'International Tables Vol C Tables 4.2.6.8 and 6.1.1.4'
Li Li -0.0003 0.0001 'International Tables Vol C Tables 4.2.6.8 and 6.1.1.4'
N N 0.0061 0.0033 'International Tables Vol C Tables 4.2.6.8 and 6.1.1.4'
O O 0.0106 0.0060 'International Tables Vol C Tables 4.2.6.8 and 6.1.1.4'
S S 0.1246 0.1234 'International Tables Vol C Tables 4.2.6.8 and 6.1.1.4'
Si Si 0.0817 0.0704 'International Tables Vol C Tables 4.2.6.8 and 6.1.1.4'
Y Y -2.7962 3.5667 'International Tables Vol C Tables 4.2.6.8 and 6.1.1.4'

loop_
_geom_angle_atom_site_label_1
_geom_angle_atom_site_label_2
_geom_angle_atom_site_label_3
_geom_angle
_geom_angle_site_symmetry_1
_geom_angle_site_symmetry_3
_geom_angle_publ_flag
N1 Y1 N1 121.80(10) . 3_655 ?
N2 Y1 N1 68.90(8) . . ?
N2 Y1 N1 68.90(8) 3_655 3_655 ?
N2 Y1 N1 74.28(8) . 3_655 ?
N2 Y1 N1 74.28(8) 3_655 . ?
N2 Y1 N2 99.13(11) 3_655 . ?
N2 Y1 N3 112.29(8) 3_655 . ?
N2 Y1 N3 112.29(8) . 3_655 ?
N2 Y1 N3 129.59(8) 3_655 3_655 ?
N2 Y1 N3 129.59(8) . . ?
N2 Y1 N4 64.30(8) 3_655 3_655 ?
N2 Y1 N4 153.31(8) 3_655 . ?
N2 Y1 N4 64.31(8) . . ?
N2 Y1 N4 153.31(8) . 3_655 ?
N3 Y1 N1 81.40(7) 3_655 . ?
N3 Y1 N1 155.78(7) . . ?
N3 Y1 N1 81.40(7) . 3_655 ?
N3 Y1 N1 155.78(7) 3_655 3_655 ?
N3 Y1 N3 76.78(10) . 3_655 ?
N4 Y1 N1 114.60(7) 3_655 3_655 ?
N4 Y1 N1 114.60(7) . . ?
N4 Y1 N1 85.90(7) . 3_655 ?
N4 Y1 N1 85.90(7) 3_655 . ?
N4 Y1 N3 70.60(7) . . ?
N4 Y1 N3 77.08(8) 3_655 . ?
N4 Y1 N3 77.08(8) . 3_655 ?
N4 Y1 N3 70.60(7) 3_655 3_655 ?
N4 Y1 N4 138.47(11) . 3_655 ?
C22 S1 C25 90.47(15) . . ?
C13 S2 C19 90.05(14) . . ?
N2 Si1 N4 94.86(11) . . ?
N2 Si1 C14 108.35(13) . . ?
N2 Si1 C17 120.16(14) . . ?
N4 Si1 C14 121.03(13) . . ?
N4 Si1 C17 111.22(13) . . ?
C14 Si1 C17 102.40(15) . . ?
C1 N1 Y1 127.20(18) . . ?
C19 N1 Y1 119.49(18) . . ?
C19 N1 C1 110.8(2) . . ?
Si1 N2 Y1 101.50(11) . . ?
C5 N2 Y1 130.23(18) . . ?
C5 N2 Si1 126.7(2) . . ?
C16 N3 Y1 122.30(18) . . ?
C25 N3 Y1 123.14(18) . . ?
C25 N3 C16 111.7(2) . . ?
Si1 N4 Y1 98.70(10) . . ?
C3 N4 Y1 130.69(18) . . ?
C3 N4 Si1 128.4(2) . . ?
C8 C1 N1 126.3(3) . . ?
C13 C1 N1 115.2(3) . . ?
C13 C1 C8 118.4(3) . . ?
C7 C2 C3 123.7(3) . . ?
N4 C3 C2 122.4(3) . . ?
N4 C3 C15 123.1(3) . . ?
C2 C3 C15 114.4(3) . . ?
C6 C4 C20 119.3(3) . . ?
N2 C5 C10 122.4(3) . . ?
N2 C5 C18 121.7(3) . . ?
C10 C5 C18 115.9(3) . . ?
C4 C6 C18 122.2(3) . . ?
C2 C7 C23 120.9(3) . . ?
C24 C8 C1 119.2(3) . . ?
C11 C9 C24 120.0(3) . . ?
C20 C10 C5 122.9(3) . . ?
C9 C11 C13 118.5(3) . . ?
C16 C12 C26 118.7(3) . . ?
C1 C13 S2 109.7(2) . . ?
C11 C13 S2 128.0(2) . . ?
C11 C13 C1 122.2(3) . . ?
C3 C15 C25 122.5(3) . . ?
C21 C15 C3 119.4(3) . . ?
C21 C15 C25 118.0(3) . . ?
N3 C16 C22 114.5(3) . . ?
C12 C16 N3 125.8(3) . . ?
C12 C16 C22 119.7(3) . . ?
C5 C18 C19 122.0(2) . . ?
C6 C18 C5 119.4(3) . . ?
C6 C18 C19 118.5(3) . . ?
N1 C19 S2 114.3(2) . . ?
N1 C19 C18 130.1(3) . . ?
C18 C19 S2 115.6(2) . . ?
C10 C20 C4 120.0(3) . . ?
C23 C21 C15 123.0(3) . . ?
C16 C22 S1 109.7(2) . . ?
C27 C22 S1 129.0(3) . . ?
C27 C22 C16 121.2(3) . . ?
C21 C23 C7 118.2(3) . . ?
C8 C24 C9 121.6(3) . . ?
N3 C25 S1 113.5(2) . . ?
N3 C25 C15 128.4(3) . . ?
C15 C25 S1 117.9(2) . . ?
C12 C26 C28 120.9(3) . . ?
C28 C27 C22 118.2(3) . . ?
C27 C28 C26 121.1(3) . . ?
C30 O1 C34 108.5(3) . . ?
C30 O1 Li1 128.7(3) . . ?
C34 O1 Li1 121.0(3) . . ?
C29 O2 C33 107.6(4) . . ?
C29 O2 Li1 123.5(4) . . ?
C33 O2 Li1 123.7(3) . . ?
O2 C29 C38 101.3(5) . . ?
C40 C29 O2 110.2(6) . . ?
O1 C30 C31 107.8(4) . . ?
C32 C31 C30 107.4(4) . . ?
C34 C32 C31 106.8(4) . . ?
C36 C33 O2 106.2(4) . . ?
C32 C34 O1 109.3(4) . . ?
C33 C36 C38 105.6(5) . . ?
C33 C36 C40 99.2(6) . . ?
C29 C38 C36 105.6(6) . . ?
C29 C40 C36 98.9(7) . . ?
O1 Li1 O1 108.0(5) . 3_656 ?
O1 Li1 O2 115.36(12) . 3_656 ?
O1 Li1 O2 104.21(14) 3_656 3_656 ?
O1 Li1 O2 104.22(14) . . ?
O1 Li1 O2 115.36(12) 3_656 . ?
O2 Li1 O2 110.1(6) 3_656 . ?
C37 O3 C35 109.2(9) . . ?
O3 C35 C41 108.3(10) . . ?
O3 C37 C39 111.8(9) . . ?
C37 C39 C41 104.1(8) . . ?
C39 C41 C35 96.5(9) . . ?
C42 O4 C45 109.1(11) . . ?
O4 C42 C43 107.2(11) . . ?
C44 C43 C42 98.6(10) . . ?
C45 C44 C43 103.3(10) . . ?
O4 C45 C44 109.5(10) . . ?

loop_
_geom_bond_atom_site_label_1
_geom_bond_atom_site_label_2
_geom_bond_distance
_geom_bond_site_symmetry_2
_geom_bond_publ_flag
Y1 N1 2.705(2) . ?
Y1 N1 2.705(2) 3_655 ?
Y1 N2 2.352(2) . ?
Y1 N2 2.352(2) 3_655 ?
Y1 N3 2.562(2) 3_655 ?
Y1 N3 2.562(2) . ?
Y1 N4 2.416(2) . ?
Y1 N4 2.416(2) 3_655 ?
S1 C22 1.724(3) . ?
S1 C25 1.765(3) . ?
S2 C13 1.723(3) . ?
S2 C19 1.767(3) . ?
Si1 N2 1.717(2) . ?
Si1 N4 1.729(2) . ?
Si1 C14 1.884(3) . ?
Si1 C17 1.888(3) . ?
N1 C1 1.406(4) . ?
N1 C19 1.318(4) . ?
N2 C5 1.352(4) . ?
N3 C16 1.402(4) . ?
N3 C25 1.324(4) . ?
N4 C3 1.340(4) . ?
C1 C8 1.401(4) . ?
C1 C13 1.400(4) . ?
C2 C3 1.432(4) . ?
C2 C7 1.361(4) . ?
C3 C15 1.441(4) . ?
C4 C6 1.372(4) . ?
C4 C20 1.389(5) . ?
C5 C10 1.424(4) . ?
C5 C18 1.430(4) . ?
C6 C18 1.407(4) . ?
C7 C23 1.389(5) . ?
C8 C24 1.380(4) . ?
C9 C11 1.379(5) . ?
C9 C24 1.397(5) . ?
C10 C20 1.376(4) . ?
C11 C13 1.390(4) . ?
C12 C16 1.383(4) . ?
C12 C26 1.390(4) . ?
C15 C21 1.416(4) . ?
C15 C25 1.443(4) . ?
C16 C22 1.408(4) . ?
C18 C19 1.456(4) . ?
C21 C23 1.364(5) . ?
C22 C27 1.392(5) . ?
C26 C28 1.393(5) . ?
C27 C28 1.370(5) . ?
O1 C30 1.399(5) . ?
O1 C34 1.437(5) . ?
O1 Li1 1.910(7) . ?
O2 C29 1.436(5) . ?
O2 C33 1.446(6) . ?
O2 Li1 1.917(7) . ?
C29 C38 1.464(10) . ?
C29 C40 1.422(11) . ?
C30 C31 1.460(7) . ?
C31 C32 1.456(6) . ?
C32 C34 1.411(6) . ?
C33 C36 1.440(6) . ?
C36 C38 1.488(11) . ?
C36 C40 1.666(12) . ?
O3 C35 1.392(14) . ?
O3 C37 1.315(11) . ?
C35 C41 1.579(16) . ?
C37 C39 1.506(14) . ?
C39 C41 1.559(14) . ?
O4 C42 1.351(14) . ?
O4 C45 1.356(11) . ?
C42 C43 1.544(16) . ?
C43 C44 1.483(15) . ?
C44 C45 1.409(14) . ?
